data_7701108
loop_
_publ_author_name
'Wozniak, Derek I.'
'Hicks, Andrew J.'
'Sabbers, William A.'
'Dobereiner, Graham E.'

_publ_section_title
;
 Imidazolyl-phenyl (IMP) anions: a modular structure for tuning solubility
 and coordinating ability.
;
_journal_issue 37
_journal_name_full 'Dalton transactions (Cambridge, England : 2003)'
_journal_page_first 14138
_journal_page_last 14155
_journal_paper_doi 10.1039/c9dt03511g
_journal_volume 48
_journal_year 2019
_chemical_formula_sum 'C78 H57 Au B2 F30 N3 O2 P'
_chemical_formula_weight 1887.82
_space_group_crystal_system monoclinic
_space_group_IT_number 4
_space_group_name_Hall 'P 2yb'
_space_group_name_H-M_alt 'P 1 21 1'
_symmetry_space_group_name_Hall 'P 2yb'
_symmetry_space_group_name_H-M 'P 1 21 1'
_atom_sites_solution_hydrogens geom
_audit_creation_method SHELXL-2018/3
_audit_update_record
;
2019-05-30 deposited with the CCDC.    2019-09-02 downloaded from the CCDC.
;
_cell_angle_alpha 90
_cell_angle_beta 98.794(4)
_cell_angle_gamma 90
_cell_formula_units_Z 2
_cell_length_a 11.4352(19)
_cell_length_b 20.494(3)
_cell_length_c 17.462(3)
_cell_measurement_temperature 100(2)
_cell_volume 4044.2(11)
_computing_structure_refinement 'SHELXL-2018/3 (Sheldrick, 2018)'
_computing_structure_solution 'SHELXT 2014/4 (Sheldrick, 2014)'
_diffrn_ambient_temperature 100(2)
_diffrn_measured_fraction_theta_full 0.998
_diffrn_measured_fraction_theta_max 0.992
_diffrn_radiation_type MoK\a
_diffrn_radiation_wavelength 0.71073
_diffrn_reflns_av_R_equivalents 0.0276
_diffrn_reflns_av_unetI/netI 0.0754
_diffrn_reflns_Laue_measured_fraction_full 0.998
_diffrn_reflns_Laue_measured_fraction_max 0.992
_diffrn_reflns_limit_h_max 15
_diffrn_reflns_limit_h_min -15
_diffrn_reflns_limit_k_max 22
_diffrn_reflns_limit_k_min -27
_diffrn_reflns_limit_l_max 22
_diffrn_reflns_limit_l_min -22
_diffrn_reflns_number 37159
_diffrn_reflns_point_group_measured_fraction_full 0.878
_diffrn_reflns_point_group_measured_fraction_max 0.841
_diffrn_reflns_theta_full 25.242
_diffrn_reflns_theta_max 27.962
_diffrn_reflns_theta_min 1.180
_exptl_absorpt_coefficient_mu 1.955
_exptl_crystal_density_diffrn 1.550
_exptl_crystal_F_000 1872
_refine_diff_density_max 1.834
_refine_diff_density_min -0.871
_refine_diff_density_rms 0.076
_refine_ls_abs_structure_details
;
 Flack x determined using 4959 quotients [(I+)-(I-)]/[(I+)+(I-)]
 (Parsons, Flack and Wagner, Acta Cryst. B69 (2013) 249-259).
;
_refine_ls_abs_structure_Flack 0.005(2)
_refine_ls_extinction_method none
_refine_ls_goodness_of_fit_ref 0.856
_refine_ls_hydrogen_treatment constr
_refine_ls_matrix_type full
_refine_ls_number_parameters 1068
_refine_ls_number_reflns 16341
_refine_ls_number_restraints 16
_refine_ls_restrained_S_all 0.855
_refine_ls_R_factor_all 0.0367
_refine_ls_R_factor_gt 0.0295
_refine_ls_shift/su_max 0.004
_refine_ls_shift/su_mean 0.000
_refine_ls_structure_factor_coef Fsqd
_refine_ls_weighting_details 'w=1/[\s^2^(Fo^2^)] where P=(Fo^2^+2Fc^2^)/3'
_refine_ls_weighting_scheme calc
_refine_ls_wR_factor_gt 0.0576
_refine_ls_wR_factor_ref 0.0592
_reflns_Friedel_coverage 0.649
_reflns_Friedel_fraction_full 0.749
_reflns_Friedel_fraction_max 0.681
_reflns_number_gt 14278
_reflns_number_total 16341
_reflns_threshold_expression 'I > 2\s(I)'
_cod_data_source_file c9dt03511g3.cif
_cod_data_source_block mo_5864_0m_b_sq
_cod_depositor_comments 'Adding full bibliography for 7701086--7701108.cif.'
_cod_original_cell_volume 4044.1(12)
_cod_database_code 7701108
_shelx_shelxl_version_number 2018/3
_shelx_space_group_comment
;
The symmetry employed for this shelxl refinement is uniquely defined
by the following loop, which should always be used as a source of
symmetry information in preference to the above space-group names.
They are only intended as comments.
;

loop_
_space_group_symop_operation_xyz
'x, y, z'
'-x, y+1/2, -z'

loop_
_atom_site_label
_atom_site_type_symbol
_atom_site_fract_x
_atom_site_fract_y
_atom_site_fract_z
_atom_site_U_iso_or_equiv
_atom_site_adp_type
_atom_site_occupancy
_atom_site_site_symmetry_order
_atom_site_calc_flag
_atom_site_refinement_flags_posn
_atom_site_refinement_flags_adp
Au1 Au 0.77993(2) 0.35670(2) 0.34136(2) 0.02188(5) Uani 1 1 d . .
P1 P 0.83443(11) 0.27456(6) 0.42407(7) 0.0173(3) Uani 1 1 d . .
F5 F 0.3709(2) 0.67856(12) 0.84961(13) 0.0156(5) Uani 1 1 d . .
F1 F 0.4572(2) 0.57688(13) 1.09602(14) 0.0173(6) Uani 1 1 d . .
F4 F 0.4767(2) 0.78674(12) 0.90863(15) 0.0202(6) Uani 1 1 d . .
F20 F -0.00711(17) 0.35455(19) 1.20572(11) 0.0181(5) Uani 1 1 d . .
F15 F 0.1884(2) 0.46641(13) 0.83440(15) 0.0175(6) Uani 1 1 d . .
F30 F 0.3843(2) 0.45849(13) 1.21624(15) 0.0212(6) Uani 1 1 d . .
F25 F 0.2617(2) 0.37023(12) 1.29894(13) 0.0201(7) Uani 1 1 d . .
F16 F 0.0810(2) 0.39534(12) 0.95333(13) 0.0171(6) Uani 1 1 d . .
F21 F 0.2099(2) 0.28609(13) 1.04239(15) 0.0190(6) Uani 1 1 d . .
F6 F 0.5854(2) 0.52546(13) 0.97089(14) 0.0188(6) Uani 1 1 d . .
F2 F 0.5621(3) 0.68488(16) 1.15331(17) 0.0234(7) Uani 1 1 d . .
F10 F 0.2957(2) 0.55449(13) 0.74676(14) 0.0177(6) Uani 1 1 d . .
F11 F 0.1822(2) 0.68264(12) 0.93024(14) 0.0155(5) Uani 1 1 d . .
F19 F -0.2173(2) 0.30678(13) 1.14240(15) 0.0230(6) Uani 1 1 d . .
F3 F 0.5709(2) 0.79244(14) 1.06192(15) 0.0249(6) Uani 1 1 d . .
F22 F 0.2964(2) 0.17269(13) 1.09801(16) 0.0247(6) Uani 1 1 d . .
F26 F -0.0331(2) 0.48345(13) 1.17783(15) 0.0209(6) Uani 1 1 d . .
F13 F -0.1516(2) 0.59559(15) 0.77879(15) 0.0269(7) Uani 1 1 d . .
F12 F -0.0360(2) 0.69562(13) 0.86091(15) 0.0216(6) Uani 1 1 d . .
F24 F 0.3482(2) 0.25712(14) 1.35135(15) 0.0263(7) Uani 1 1 d . .
F8 F 0.6811(2) 0.49687(15) 0.72274(15) 0.0280(7) Uani 1 1 d . .
F9 F 0.4552(2) 0.52923(15) 0.65990(14) 0.0270(7) Uani 1 1 d . .
F17 F -0.1273(2) 0.34852(19) 0.89315(13) 0.0267(7) Uani 1 1 d . .
F14 F -0.0373(2) 0.47956(14) 0.76964(15) 0.0246(6) Uani 1 1 d . .
F23 F 0.3721(2) 0.15714(14) 1.25299(18) 0.0293(7) Uani 1 1 d . .
O1 O -0.2149(3) 0.66447(18) 1.0885(2) 0.0257(9) Uani 1 1 d . .
F7 F 0.7423(2) 0.49648(14) 0.88128(15) 0.0240(7) Uani 1 1 d . .
F27 F -0.0092(3) 0.58103(14) 1.27775(16) 0.0319(7) Uani 1 1 d . .
F18 F -0.2811(2) 0.30443(15) 0.98480(16) 0.0297(7) Uani 1 1 d . .
F29 F 0.4049(3) 0.55801(15) 1.31605(18) 0.0342(7) Uani 1 1 d . .
F28 F 0.2090(3) 0.61981(15) 1.34928(17) 0.0377(8) Uani 1 1 d . .
N3 N 0.3215(3) 0.50022(17) 0.98313(19) 0.0102(7) Uani 1 1 d . .
O2 O -0.0666(3) 0.73371(16) 1.13161(18) 0.0209(7) Uani 1 1 d . .
N2 N 0.2529(3) 0.43582(19) 1.0674(2) 0.0119(8) Uani 1 1 d . .
C78 C 0.2837(4) 0.4873(2) 1.2303(3) 0.0175(11) Uani 1 1 d . .
C1 C 0.7170(5) 0.2095(3) 0.4138(3) 0.0236(13) Uani 1 1 d . .
C34 C 0.2408(3) 0.4943(2) 1.0323(2) 0.0107(9) Uani 1 1 d . .
C46 C -0.0390(4) 0.5882(2) 0.8133(2) 0.0164(10) Uani 1 1 d . .
C39 C -0.0510(4) 0.5809(2) 1.0309(2) 0.0147(10) Uani 1 1 d . .
H39 H -0.132052 0.575063 1.010055 0.018 Uiso 1 1 calc R U
C71 C 0.2915(4) 0.2229(2) 1.1469(3) 0.0169(10) Uani 1 1 d . .
C63 C -0.0979(3) 0.3506(3) 0.9707(2) 0.0178(9) Uani 1 1 d . .
C36 C 0.1852(4) 0.5993(2) 1.0900(2) 0.0133(9) Uani 1 1 d . U
H36 H 0.266283 0.605728 1.110426 0.016 Uiso 1 1 calc R U
N1 N 0.7374(4) 0.4247(2) 0.2558(2) 0.0288(10) Uani 1 1 d . .
C61 C 0.0460(4) 0.3810(2) 1.0835(2) 0.0129(9) Uani 1 1 d . .
C49 C 0.4025(4) 0.6230(2) 0.9698(2) 0.0118(9) Uani 1 1 d . .
C62 C 0.0094(4) 0.3758(2) 1.0043(2) 0.0148(10) Uani 1 1 d . .
C65 C -0.1437(4) 0.3303(2) 1.0960(3) 0.0176(10) Uani 1 1 d . .
C72 C 0.2466(4) 0.2820(2) 1.1195(3) 0.0147(10) Uani 1 1 d . .
C50 C 0.4158(4) 0.6781(2) 0.9257(2) 0.0133(9) Uani 1 1 d . .
C41 C -0.1116(4) 0.6783(2) 1.0982(3) 0.0170(10) Uani 1 1 d . .
C47 C 0.0195(4) 0.6387(2) 0.8535(3) 0.0151(10) Uani 1 1 d . .
C29 C 1.0417(4) 0.4529(3) 0.5177(3) 0.0229(11) Uani 1 1 d . .
H29 H 1.047363 0.405465 0.530976 0.027 Uiso 1 1 calc R U
C16 C 0.8433(3) 0.3674(2) 0.5475(2) 0.0150(11) Uani 1 1 d . .
C73 C 0.1745(4) 0.4640(2) 1.1925(2) 0.0133(9) Uani 1 1 d . .
C66 C -0.0358(3) 0.3557(3) 1.1271(2) 0.0153(8) Uani 1 1 d . .
C48 C 0.1362(4) 0.6308(2) 0.8885(2) 0.0127(9) Uani 1 1 d . .
C38 C -0.0166(4) 0.6345(2) 1.0777(2) 0.0145(10) Uani 1 1 d . .
C15 C 0.8563(4) 0.3816(2) 0.6265(3) 0.0205(10) Uani 1 1 d . .
H15 H 0.844940 0.425319 0.641836 0.025 Uiso 1 1 calc R U
C58 C 0.6008(4) 0.5098(2) 0.7687(3) 0.0167(10) Uani 1 1 d . .
C59 C 0.6315(4) 0.5100(2) 0.8480(3) 0.0169(10) Uani 1 1 d . .
C68 C 0.2722(4) 0.3247(2) 1.2447(3) 0.0168(10) Uani 1 1 d . .
C14 C 0.8848(4) 0.3353(2) 0.6832(3) 0.0221(11) Uani 1 1 d . .
H14 H 0.892722 0.346781 0.736404 0.027 Uiso 1 1 calc R U
C53 C 0.5138(4) 0.6832(2) 1.0776(3) 0.0152(10) Uani 1 1 d . .
C67 C 0.2375(3) 0.3372(2) 1.1660(2) 0.0125(10) Uani 1 1 d . .
C32 C 0.3448(4) 0.4044(2) 1.0408(2) 0.0142(9) Uani 1 1 d . .
H32 H 0.374784 0.362411 1.056479 0.017 Uiso 1 1 calc R U
C22 C 0.7010(4) 0.4449(2) 0.4675(3) 0.0207(11) Uani 1 1 d . .
C52 C 0.5201(4) 0.7374(2) 1.0316(3) 0.0178(10) Uani 1 1 d . .
C43 C 0.2009(4) 0.5746(2) 0.8832(2) 0.0121(10) Uani 1 1 d . .
C33 C 0.3847(4) 0.4434(2) 0.9888(3) 0.0142(9) Uani 1 1 d . .
H33 H 0.446883 0.433172 0.960527 0.017 Uiso 1 1 calc R U
C18 C 0.9124(4) 0.4675(2) 0.4840(3) 0.0186(10) Uani 1 1 d . .
C12 C 0.8870(4) 0.2559(2) 0.5829(3) 0.0194(10) Uani 1 1 d . .
H12 H 0.896990 0.211796 0.568431 0.023 Uiso 1 1 calc R U
C37 C 0.1017(4) 0.6444(2) 1.1053(2) 0.0146(9) Uani 1 1 d . .
H37 H 0.125947 0.682242 1.134832 0.017 Uiso 1 1 calc R U
C74 C 0.0788(4) 0.4981(2) 1.2120(2) 0.0160(10) Uani 1 1 d . .
C11 C 0.8584(4) 0.3018(2) 0.5243(3) 0.0152(10) Uani 1 1 d . .
C57 C 0.4857(4) 0.5251(2) 0.7369(3) 0.0175(10) Uani 1 1 d . .
C17 C 0.8177(4) 0.4263(2) 0.4947(3) 0.0194(11) Uani 1 1 d . .
C54 C 0.4569(4) 0.6283(2) 1.0458(2) 0.0125(9) Uani 1 1 d . .
C2 C 0.7613(5) 0.1415(3) 0.4386(3) 0.0308(14) Uani 1 1 d . .
H2A H 0.820446 0.127637 0.406822 0.046 Uiso 1 1 calc R U
H2B H 0.694781 0.110867 0.431629 0.046 Uiso 1 1 calc R U
H2C H 0.797232 0.142356 0.493241 0.046 Uiso 1 1 calc R U
C75 C 0.0884(4) 0.5496(2) 1.2628(3) 0.0219(11) Uani 1 1 d . .
C44 C 0.1357(4) 0.5247(2) 0.8420(2) 0.0140(10) Uani 1 1 d . .
C69 C 0.3164(4) 0.2658(2) 1.2745(3) 0.0192(10) Uani 1 1 d . .
C40 C 0.0311(4) 0.5362(2) 1.0146(2) 0.0138(9) Uani 1 1 d . U
H40 H 0.006586 0.499682 0.982664 0.017 Uiso 1 1 calc R U
C45 C 0.0198(4) 0.5299(2) 0.8081(3) 0.0170(10) Uani 1 1 d . .
C76 C 0.1978(5) 0.5699(2) 1.2987(3) 0.0246(11) Uani 1 1 d . .
C20 C 0.7720(5) 0.5469(3) 0.4194(3) 0.0268(13) Uani 1 1 d . .
C56 C 0.4034(4) 0.5391(2) 0.7847(2) 0.0126(9) Uani 1 1 d . .
C64 C -0.1757(4) 0.3282(2) 1.0173(3) 0.0208(10) Uani 1 1 d . .
C13 C 0.9018(4) 0.2710(2) 0.6609(3) 0.0224(11) Uani 1 1 d . .
H13 H 0.923144 0.238073 0.698827 0.027 Uiso 1 1 calc R U
C19 C 0.8880(5) 0.5269(3) 0.4458(3) 0.0268(12) Uani 1 1 d . .
H19 H 0.951728 0.554407 0.437514 0.032 Uiso 1 1 calc R U
C23 C 0.5956(4) 0.4048(3) 0.4832(3) 0.0250(11) Uani 1 1 d . .
H23 H 0.624884 0.360587 0.501387 0.030 Uiso 1 1 calc R U
C42 C -0.1528(4) 0.7779(3) 1.1564(3) 0.0244(12) Uani 1 1 d . .
H42A H -0.201939 0.796605 1.110774 0.037 Uiso 1 1 calc R U
H42B H -0.111512 0.813002 1.187682 0.037 Uiso 1 1 calc R U
H42C H -0.203012 0.753883 1.187379 0.037 Uiso 1 1 calc R U
C30 C 1.0761(5) 0.4910(3) 0.5921(3) 0.0360(14) Uani 1 1 d . .
H30A H 1.052089 0.536704 0.583643 0.054 Uiso 1 1 calc R U
H30B H 1.162038 0.488778 0.607772 0.054 Uiso 1 1 calc R U
H30C H 1.036474 0.472299 0.632907 0.054 Uiso 1 1 calc R U
C3 C 0.6600(5) 0.2069(3) 0.3279(3) 0.0338(13) Uani 1 1 d . .
H3A H 0.622480 0.248944 0.312865 0.051 Uiso 1 1 calc R U
H3B H 0.600164 0.172310 0.320686 0.051 Uiso 1 1 calc R U
H3C H 0.721039 0.197852 0.295623 0.051 Uiso 1 1 calc R U
C60 C 0.5461(4) 0.5245(2) 0.8936(2) 0.0133(9) Uani 1 1 d . .
C55 C 0.4275(4) 0.5374(2) 0.8655(3) 0.0120(10) Uani 1 1 d . .
C70 C 0.3284(4) 0.2146(2) 1.2250(3) 0.0198(12) Uani 1 1 d . .
C24 C 0.5029(5) 0.3959(3) 0.4111(3) 0.0324(13) Uani 1 1 d . .
H24A H 0.470258 0.438475 0.393675 0.049 Uiso 1 1 calc R U
H24B H 0.439183 0.367675 0.423581 0.049 Uiso 1 1 calc R U
H24C H 0.539842 0.375715 0.369888 0.049 Uiso 1 1 calc R U
B2 B 0.3367(4) 0.5595(2) 0.9266(3) 0.0122(10) Uani 1 1 d . .
C51 C 0.4710(4) 0.7344(2) 0.9550(2) 0.0130(9) Uani 1 1 d . .
C6 C 1.0455(5) 0.1962(3) 0.4603(3) 0.0322(13) Uani 1 1 d . .
H6A H 1.060891 0.216911 0.511477 0.048 Uiso 1 1 calc R U
H6B H 1.120762 0.183561 0.444218 0.048 Uiso 1 1 calc R U
H6C H 0.996418 0.157318 0.462993 0.048 Uiso 1 1 calc R U
B1 B 0.1761(4) 0.4055(3) 1.1282(3) 0.0136(11) Uani 1 1 d . .
C7 C 1.0595(4) 0.3043(3) 0.4006(3) 0.0312(13) Uani 1 1 d . .
H7A H 1.022821 0.334431 0.360358 0.047 Uiso 1 1 calc R U
H7B H 1.137542 0.291142 0.389331 0.047 Uiso 1 1 calc R U
H7C H 1.068418 0.326024 0.451128 0.047 Uiso 1 1 calc R U
C8 C 0.9635(5) 0.2129(3) 0.3206(3) 0.0322(13) Uani 1 1 d . .
H8A H 0.923607 0.170711 0.322272 0.048 Uiso 1 1 calc R U
H8B H 1.040618 0.206423 0.303851 0.048 Uiso 1 1 calc R U
H8C H 0.914909 0.241839 0.284002 0.048 Uiso 1 1 calc R U
C4 C 0.6212(5) 0.2278(3) 0.4622(3) 0.0305(13) Uani 1 1 d . .
H4A H 0.655875 0.229706 0.517023 0.046 Uiso 1 1 calc R U
H4B H 0.558307 0.194890 0.454886 0.046 Uiso 1 1 calc R U
H4C H 0.588060 0.270513 0.445586 0.046 Uiso 1 1 calc R U
C5 C 0.9813(4) 0.2439(3) 0.4020(3) 0.0239(11) Uani 1 1 d . .
C31 C 1.1283(5) 0.4666(3) 0.4606(3) 0.0337(13) Uani 1 1 d . .
H31A H 1.096372 0.448728 0.409632 0.051 Uiso 1 1 calc R U
H31B H 1.204653 0.446027 0.479453 0.051 Uiso 1 1 calc R U
H31C H 1.139269 0.513824 0.456255 0.051 Uiso 1 1 calc R U
C35 C 0.1511(4) 0.5443(2) 1.0448(2) 0.0120(9) Uani 1 1 d . U
C77 C 0.2969(4) 0.5385(2) 1.2812(3) 0.0220(11) Uani 1 1 d . .
C26 C 0.7479(5) 0.6135(3) 0.3842(3) 0.0337(13) Uani 1 1 d . .
H26 H 0.823870 0.638436 0.392333 0.040 Uiso 1 1 calc R U
C27 C 0.7058(5) 0.6091(3) 0.2967(3) 0.0410(15) Uani 1 1 d . .
H27A H 0.766254 0.587205 0.271836 0.062 Uiso 1 1 calc R U
H27B H 0.692213 0.653117 0.275327 0.062 Uiso 1 1 calc R U
H27C H 0.631870 0.584117 0.287061 0.062 Uiso 1 1 calc R U
C10 C 0.6907(5) 0.4939(3) 0.1305(3) 0.0383(15) Uani 1 1 d . .
H10A H 0.738862 0.478410 0.092288 0.057 Uiso 1 1 calc R U
H10B H 0.708490 0.539945 0.142133 0.057 Uiso 1 1 calc R U
H10C H 0.606688 0.489163 0.109437 0.057 Uiso 1 1 calc R U
C21 C 0.6816(5) 0.5047(3) 0.4306(3) 0.0295(14) Uani 1 1 d . .
H21 H 0.602376 0.517414 0.412183 0.035 Uiso 1 1 calc R U
C28 C 0.6569(5) 0.6519(3) 0.4236(4) 0.0460(16) Uani 1 1 d . .
H28A H 0.578022 0.632968 0.408705 0.069 Uiso 1 1 calc R U
H28B H 0.655996 0.697654 0.407072 0.069 Uiso 1 1 calc R U
H28C H 0.679031 0.649563 0.480028 0.069 Uiso 1 1 calc R U
C9 C 0.7181(4) 0.4552(3) 0.2019(3) 0.0293(12) Uani 1 1 d . .
C25 C 0.5389(5) 0.4365(3) 0.5478(3) 0.0411(15) Uani 1 1 d . .
H25A H 0.597648 0.439775 0.594788 0.062 Uiso 1 1 calc R U
H25B H 0.472101 0.409856 0.558455 0.062 Uiso 1 1 calc R U
H25C H 0.510710 0.480253 0.531525 0.062 Uiso 1 1 calc R U

loop_
_atom_site_aniso_label
_atom_site_aniso_U_11
_atom_site_aniso_U_22
_atom_site_aniso_U_33
_atom_site_aniso_U_23
_atom_site_aniso_U_13
_atom_site_aniso_U_12
Au1 0.03056(9) 0.02025(9) 0.01374(8) 0.00107(11) -0.00014(6) 0.00546(12)
P1 0.0222(6) 0.0170(7) 0.0118(6) -0.0008(5) 0.0002(5) 0.0036(5)
F5 0.0179(14) 0.0129(14) 0.0156(13) 0.0027(11) 0.0009(11) -0.0016(11)
F1 0.0149(13) 0.0208(15) 0.0161(13) 0.0052(11) 0.0022(10) 0.0041(12)
F4 0.0161(13) 0.0138(15) 0.0307(16) 0.0030(12) 0.0033(11) -0.0056(11)
F20 0.0182(11) 0.0203(12) 0.0164(11) 0.0035(17) 0.0048(9) -0.0029(17)
F15 0.0162(14) 0.0121(15) 0.0243(15) -0.0020(12) 0.0038(11) 0.0017(11)
F30 0.0140(14) 0.0175(15) 0.0306(16) 0.0002(12) -0.0014(11) 0.0001(12)
F25 0.0271(14) 0.0160(19) 0.0156(12) 0.0000(11) -0.0014(10) 0.0002(11)
F16 0.0188(14) 0.0187(14) 0.0152(13) 0.0024(11) 0.0067(10) -0.0020(11)
F21 0.0253(15) 0.0134(15) 0.0192(15) -0.0002(12) 0.0067(12) -0.0007(12)
F6 0.0129(13) 0.0259(16) 0.0175(14) 0.0002(11) 0.0026(11) 0.0016(12)
F2 0.0187(16) 0.0331(19) 0.0179(16) -0.0056(14) 0.0014(12) -0.0027(14)
F10 0.0127(14) 0.0239(16) 0.0159(13) -0.0004(11) -0.0001(10) 0.0028(12)
F11 0.0130(13) 0.0087(13) 0.0239(14) -0.0027(11) 0.0003(11) 0.0009(10)
F19 0.0222(14) 0.0230(16) 0.0267(15) -0.0006(12) 0.0128(12) -0.0100(12)
F3 0.0246(15) 0.0208(16) 0.0287(16) -0.0083(12) 0.0018(12) -0.0107(12)
F22 0.0261(16) 0.0115(15) 0.0389(17) -0.0012(12) 0.0124(13) 0.0021(12)
F26 0.0160(14) 0.0201(16) 0.0275(15) 0.0021(12) 0.0059(11) 0.0050(12)
F13 0.0137(14) 0.0339(18) 0.0297(16) 0.0021(14) -0.0073(11) 0.0000(13)
F12 0.0157(14) 0.0186(15) 0.0303(16) 0.0038(12) 0.0028(12) 0.0092(12)
F24 0.0264(16) 0.0242(17) 0.0243(15) 0.0110(13) -0.0090(12) -0.0001(13)
F8 0.0166(14) 0.044(2) 0.0251(15) -0.0130(14) 0.0102(12) -0.0009(14)
F9 0.0241(15) 0.0412(19) 0.0169(14) -0.0035(13) 0.0066(12) 0.0031(14)
F17 0.0265(13) 0.034(2) 0.0171(12) -0.0020(15) -0.0031(10) -0.0081(16)
F14 0.0208(15) 0.0265(17) 0.0253(15) -0.0095(12) -0.0001(12) -0.0098(13)
F23 0.0217(16) 0.0116(15) 0.051(2) 0.0083(14) -0.0045(14) 0.0038(12)
O1 0.0145(18) 0.027(2) 0.037(2) -0.0072(17) 0.0085(16) 0.0060(17)
F7 0.0093(13) 0.0342(18) 0.0285(16) -0.0022(13) 0.0028(11) 0.0041(13)
F27 0.0385(18) 0.0274(18) 0.0335(17) -0.0026(14) 0.0174(14) 0.0127(14)
F18 0.0174(14) 0.0359(19) 0.0340(17) -0.0016(14) -0.0013(12) -0.0104(14)
F29 0.0309(17) 0.0254(18) 0.0407(19) -0.0085(15) -0.0126(14) -0.0030(14)
F28 0.053(2) 0.0232(18) 0.0358(18) -0.0121(14) 0.0012(15) 0.0021(15)
N3 0.0077(18) 0.0090(19) 0.0143(18) 0.0039(14) 0.0026(14) 0.0022(15)
O2 0.0174(17) 0.0169(18) 0.0285(19) -0.0054(15) 0.0036(14) 0.0080(14)
N2 0.011(2) 0.011(2) 0.014(2) -0.0015(16) 0.0020(16) 0.0006(16)
C78 0.019(3) 0.013(3) 0.020(3) -0.002(2) 0.001(2) 0.003(2)
C1 0.028(3) 0.019(3) 0.021(3) -0.003(2) -0.006(2) 0.007(2)
C34 0.007(2) 0.011(2) 0.012(2) -0.0021(17) -0.0025(16) -0.0004(18)
C46 0.009(2) 0.024(3) 0.016(2) 0.002(2) 0.0004(18) -0.001(2)
C39 0.007(2) 0.019(3) 0.018(2) 0.0029(19) 0.0039(17) 0.0001(19)
C71 0.012(2) 0.010(2) 0.029(3) -0.002(2) 0.007(2) -0.0018(19)
C63 0.022(2) 0.014(3) 0.0164(19) -0.002(2) 0.0005(15) 0.000(2)
C36 0.013(2) 0.011(2) 0.015(2) 0.0027(17) 0.0010(17) -0.0001(18)
N1 0.032(3) 0.035(3) 0.020(2) 0.004(2) 0.0057(19) 0.010(2)
C61 0.011(2) 0.010(2) 0.017(2) 0.0029(17) 0.0021(17) 0.0026(17)
C49 0.006(2) 0.012(2) 0.018(2) -0.0010(18) 0.0043(17) 0.0024(17)
C62 0.015(2) 0.010(2) 0.021(2) -0.0007(16) 0.0063(18) -0.0023(17)
C65 0.016(2) 0.017(2) 0.022(2) 0.0025(19) 0.0086(18) -0.002(2)
C72 0.012(2) 0.010(2) 0.022(3) 0.0034(19) 0.0047(19) -0.0015(19)
C50 0.007(2) 0.016(2) 0.017(2) 0.0006(19) 0.0033(17) 0.0042(18)
C41 0.019(3) 0.015(3) 0.016(2) 0.0022(19) 0.0023(19) 0.006(2)
C47 0.012(2) 0.013(2) 0.020(2) 0.0059(19) 0.0045(18) 0.0022(19)
C29 0.020(3) 0.021(3) 0.027(3) 0.005(2) 0.002(2) -0.001(2)
C16 0.012(2) 0.019(3) 0.0134(19) 0.0005(19) -0.0022(15) -0.0020(19)
C73 0.018(2) 0.009(2) 0.013(2) 0.0038(18) 0.0050(18) 0.0000(19)
C66 0.0157(19) 0.015(2) 0.0146(18) 0.004(3) 0.0016(14) 0.006(3)
C48 0.011(2) 0.015(2) 0.013(2) 0.0014(18) 0.0040(17) -0.0009(18)
C38 0.016(2) 0.012(2) 0.017(2) 0.0041(18) 0.0065(18) 0.0030(19)
C15 0.021(2) 0.020(3) 0.021(2) -0.004(2) 0.004(2) -0.006(2)
C58 0.013(2) 0.020(3) 0.019(2) -0.0061(19) 0.0080(19) 0.000(2)
C59 0.008(2) 0.015(2) 0.028(3) 0.000(2) 0.0042(19) 0.0001(19)
C68 0.013(2) 0.015(2) 0.022(2) 0.000(2) -0.0001(18) -0.0018(19)
C14 0.026(3) 0.026(3) 0.013(2) -0.0050(19) 0.0003(19) -0.007(2)
C53 0.006(2) 0.021(3) 0.020(2) -0.004(2) 0.0028(18) 0.0023(19)
C67 0.011(2) 0.009(3) 0.018(2) 0.0030(16) 0.0044(17) -0.0014(17)
C32 0.010(2) 0.011(2) 0.022(2) 0.0003(18) 0.0037(18) 0.0045(18)
C22 0.026(3) 0.017(3) 0.018(2) -0.006(2) 0.000(2) 0.002(2)
C52 0.014(2) 0.013(2) 0.028(3) -0.008(2) 0.006(2) -0.0063(19)
C43 0.011(2) 0.014(2) 0.012(2) 0.0051(18) 0.0055(18) 0.0002(19)
C33 0.010(2) 0.013(2) 0.020(2) -0.0011(18) 0.0056(18) 0.0009(18)
C18 0.022(3) 0.013(3) 0.019(2) 0.0000(19) 0.001(2) 0.001(2)
C12 0.018(2) 0.021(3) 0.019(2) -0.003(2) 0.0023(19) -0.004(2)
C37 0.016(2) 0.008(2) 0.020(2) 0.0008(18) 0.0061(19) 0.0014(19)
C74 0.019(2) 0.013(2) 0.016(2) 0.0037(18) 0.0032(19) 0.002(2)
C11 0.014(2) 0.020(3) 0.012(2) -0.005(2) 0.0043(19) -0.002(2)
C57 0.017(2) 0.018(3) 0.018(2) -0.0059(19) 0.0040(19) -0.008(2)
C17 0.027(3) 0.016(3) 0.013(2) -0.003(2) -0.004(2) 0.002(2)
C54 0.008(2) 0.015(2) 0.016(2) 0.0035(18) 0.0067(18) 0.0038(18)
C2 0.033(3) 0.023(3) 0.033(3) 0.002(3) -0.003(3) 0.004(3)
C75 0.029(3) 0.018(3) 0.021(3) 0.004(2) 0.011(2) 0.009(2)
C44 0.016(2) 0.014(2) 0.013(2) 0.0017(18) 0.0048(18) 0.0004(19)
C69 0.012(2) 0.019(3) 0.025(3) 0.007(2) -0.0011(19) -0.002(2)
C40 0.013(2) 0.014(2) 0.015(2) 0.0023(18) 0.0033(17) -0.0036(19)
C45 0.016(2) 0.020(3) 0.014(2) -0.0009(19) 0.0022(18) -0.006(2)
C76 0.041(3) 0.014(3) 0.019(3) -0.002(2) 0.003(2) 0.005(2)
C20 0.030(3) 0.032(4) 0.016(3) 0.001(2) -0.003(2) 0.004(3)
C56 0.012(2) 0.007(2) 0.018(2) 0.0003(18) 0.0001(18) 0.0023(18)
C64 0.012(2) 0.022(3) 0.027(3) -0.001(2) -0.0018(18) -0.009(2)
C13 0.028(3) 0.023(3) 0.016(2) 0.005(2) 0.003(2) -0.004(2)
C19 0.029(3) 0.022(3) 0.029(3) 0.000(2) 0.002(2) -0.004(2)
C23 0.024(3) 0.024(3) 0.026(3) -0.006(2) 0.000(2) 0.004(2)
C42 0.020(3) 0.020(3) 0.035(3) -0.006(2) 0.010(2) 0.010(2)
C30 0.033(3) 0.032(3) 0.040(3) 0.005(3) -0.006(3) -0.008(3)
C3 0.038(3) 0.031(3) 0.030(3) -0.010(2) -0.005(2) -0.001(3)
C60 0.014(2) 0.010(2) 0.015(2) 0.0024(18) -0.0010(18) -0.0013(19)
C55 0.014(2) 0.010(2) 0.012(2) 0.0022(19) 0.0030(19) -0.0006(19)
C70 0.009(2) 0.010(3) 0.038(3) 0.006(2) -0.003(2) -0.001(2)
C24 0.028(3) 0.026(3) 0.040(3) -0.005(3) -0.006(2) -0.001(2)
B2 0.010(2) 0.009(3) 0.016(3) 0.004(2) 0.001(2) -0.002(2)
C51 0.010(2) 0.013(2) 0.017(2) 0.0031(18) 0.0054(18) 0.0004(18)
C6 0.034(3) 0.030(3) 0.033(3) 0.003(2) 0.006(2) 0.010(3)
B1 0.011(3) 0.017(3) 0.013(3) 0.000(2) 0.003(2) -0.001(2)
C7 0.029(3) 0.039(4) 0.028(3) 0.004(2) 0.010(2) 0.000(3)
C8 0.043(3) 0.031(3) 0.024(3) -0.002(2) 0.010(2) 0.013(3)
C4 0.027(3) 0.023(3) 0.040(3) -0.008(3) 0.001(2) -0.004(2)
C5 0.026(3) 0.025(3) 0.023(3) -0.001(2) 0.008(2) 0.006(2)
C31 0.031(3) 0.029(3) 0.042(3) 0.013(3) 0.007(3) -0.004(3)
C35 0.014(2) 0.009(2) 0.014(2) 0.0073(17) 0.0063(17) 0.0047(18)
C77 0.022(3) 0.020(3) 0.021(3) 0.002(2) -0.007(2) -0.001(2)
C26 0.033(3) 0.026(3) 0.038(3) 0.000(3) -0.009(2) 0.002(3)
C27 0.040(4) 0.039(4) 0.040(4) 0.014(3) -0.008(3) 0.004(3)
C10 0.039(3) 0.049(4) 0.026(3) 0.021(3) 0.003(2) 0.015(3)
C21 0.030(3) 0.027(3) 0.028(3) -0.003(3) -0.007(3) 0.005(3)
C28 0.054(4) 0.028(4) 0.050(4) -0.001(3) -0.012(3) 0.011(3)
C9 0.025(3) 0.037(3) 0.025(3) 0.003(3) 0.003(2) 0.009(3)
C25 0.033(3) 0.044(4) 0.047(4) -0.015(3) 0.009(3) 0.001(3)

loop_
_atom_type_symbol
_atom_type_description
_atom_type_scat_dispersion_real
_atom_type_scat_dispersion_imag
_atom_type_scat_source
C C 0.0033 0.0016 'International Tables Vol C Tables 4.2.6.8 and 6.1.1.4'
H H 0.0000 0.0000 'International Tables Vol C Tables 4.2.6.8 and 6.1.1.4'
B B 0.0013 0.0007 'International Tables Vol C Tables 4.2.6.8 and 6.1.1.4'
N N 0.0061 0.0033 'International Tables Vol C Tables 4.2.6.8 and 6.1.1.4'
O O 0.0106 0.0060 'International Tables Vol C Tables 4.2.6.8 and 6.1.1.4'
F F 0.0171 0.0103 'International Tables Vol C Tables 4.2.6.8 and 6.1.1.4'
P P 0.1023 0.0942 'International Tables Vol C Tables 4.2.6.8 and 6.1.1.4'
Au Au -2.0133 8.8022 'International Tables Vol C Tables 4.2.6.8 and 6.1.1.4'

loop_
_geom_angle_atom_site_label_1
_geom_angle_atom_site_label_2
_geom_angle_atom_site_label_3
_geom_angle
N1 Au1 P1 172.99(12)
C11 P1 C1 108.1(2)
C11 P1 C5 106.9(2)
C1 P1 C5 112.9(2)
C11 P1 Au1 112.08(17)
C1 P1 Au1 110.26(18)
C5 P1 Au1 106.63(16)
C34 N3 C33 106.3(3)
C34 N3 B2 127.5(3)
C33 N3 B2 126.2(3)
C41 O2 C42 115.1(4)
C34 N2 C32 107.2(4)
C34 N2 B1 128.2(4)
C32 N2 B1 124.5(4)
F30 C78 C77 116.3(4)
F30 C78 C73 119.1(4)
C77 C78 C73 124.6(4)
C2 C1 C4 107.6(5)
C2 C1 C3 108.6(4)
C4 C1 C3 108.3(4)
C2 C1 P1 114.8(4)
C4 C1 P1 109.5(4)
C3 C1 P1 107.9(4)
N2 C34 N3 109.6(4)
N2 C34 C35 124.9(4)
N3 C34 C35 125.5(4)
F13 C46 C47 120.4(4)
F13 C46 C45 120.7(4)
C47 C46 C45 118.9(4)
C40 C39 C38 120.5(4)
C40 C39 H39 119.7
C38 C39 H39 119.7
F22 C71 C72 120.2(4)
F22 C71 C70 120.0(4)
C72 C71 C70 119.8(4)
F17 C63 C64 120.0(4)
F17 C63 C62 120.7(4)
C64 C63 C62 119.3(4)
C37 C36 C35 120.4(4)
C37 C36 H36 119.8
C35 C36 H36 119.8
C9 N1 Au1 170.0(5)
C62 C61 C66 113.0(4)
C62 C61 B1 127.4(4)
C66 C61 B1 119.2(4)
C54 C49 C50 113.3(4)
C54 C49 B2 128.0(4)
C50 C49 B2 118.4(4)
F16 C62 C63 114.8(4)
F16 C62 C61 120.7(4)
C63 C62 C61 124.5(4)
F19 C65 C64 119.9(4)
F19 C65 C66 120.3(4)
C64 C65 C66 119.8(4)
F21 C72 C71 116.5(4)
F21 C72 C67 119.2(4)
C71 C72 C67 124.4(4)
F5 C50 C51 116.3(4)
F5 C50 C49 119.6(4)
C51 C50 C49 124.1(4)
O1 C41 O2 124.4(4)
O1 C41 C38 124.0(4)
O2 C41 C38 111.6(4)
F12 C47 C46 120.3(4)
F12 C47 C48 119.7(4)
C46 C47 C48 120.0(4)
C30 C29 C31 110.7(4)
C30 C29 C18 109.7(4)
C31 C29 C18 113.3(4)
C30 C29 H29 107.6
C31 C29 H29 107.6
C18 C29 H29 107.6
C15 C16 C11 118.7(4)
C15 C16 C17 114.5(4)
C11 C16 C17 126.8(4)
C74 C73 C78 113.1(4)
C74 C73 B1 128.9(4)
C78 C73 B1 117.8(4)
F20 C66 C65 117.2(4)
F20 C66 C61 118.6(4)
C65 C66 C61 124.2(4)
F11 C48 C43 121.7(4)
F11 C48 C47 114.4(4)
C43 C48 C47 123.9(4)
C37 C38 C39 119.7(4)
C37 C38 C41 122.5(4)
C39 C38 C41 117.7(4)
C14 C15 C16 123.0(5)
C14 C15 H15 118.5
C16 C15 H15 118.5
F8 C58 C59 120.8(4)
F8 C58 C57 120.3(4)
C59 C58 C57 118.9(4)
F7 C59 C58 121.0(4)
F7 C59 C60 119.9(4)
C58 C59 C60 119.1(4)
F25 C68 C69 114.0(4)
F25 C68 C67 121.6(4)
C69 C68 C67 124.4(4)
C15 C14 C13 118.7(4)
C15 C14 H14 120.7
C13 C14 H14 120.7
F2 C53 C54 120.9(4)
F2 C53 C52 119.9(4)
C54 C53 C52 119.2(4)
C68 C67 C72 112.8(4)
C68 C67 B1 125.9(4)
C72 C67 B1 120.9(4)
C33 C32 N2 107.8(4)
C33 C32 H32 126.1
N2 C32 H32 126.1
C21 C22 C17 118.3(5)
C21 C22 C23 119.2(5)
C17 C22 C23 122.3(5)
F3 C52 C51 120.7(4)
F3 C52 C53 120.4(4)
C51 C52 C53 118.8(4)
C48 C43 C44 113.3(4)
C48 C43 B2 127.1(4)
C44 C43 B2 119.3(4)
C32 C33 N3 109.1(3)
C32 C33 H33 125.4
N3 C33 H33 125.4
C19 C18 C17 119.0(4)
C19 C18 C29 117.6(4)
C17 C18 C29 123.2(4)
C13 C12 C11 123.6(5)
C13 C12 H12 118.2
C11 C12 H12 118.2
C38 C37 C36 120.2(4)
C38 C37 H37 119.9
C36 C37 H37 119.9
F26 C74 C75 115.5(4)
F26 C74 C73 120.5(4)
C75 C74 C73 124.0(4)
C12 C11 C16 117.1(4)
C12 C11 P1 119.0(4)
C16 C11 P1 123.9(4)
F9 C57 C56 119.7(4)
F9 C57 C58 120.1(4)
C56 C57 C58 120.1(4)
C22 C17 C18 120.3(5)
C22 C17 C16 120.5(4)
C18 C17 C16 118.5(4)
F1 C54 C53 114.6(4)
F1 C54 C49 120.7(4)
C53 C54 C49 124.7(4)
C1 C2 H2A 109.5
C1 C2 H2B 109.5
H2A C2 H2B 109.5
C1 C2 H2C 109.5
H2A C2 H2C 109.5
H2B C2 H2C 109.5
F27 C75 C74 120.3(5)
F27 C75 C76 119.4(4)
C74 C75 C76 120.3(4)
F15 C44 C45 116.2(4)
F15 C44 C43 119.1(4)
C45 C44 C43 124.7(4)
F24 C69 C68 121.3(4)
F24 C69 C70 119.1(4)
C68 C69 C70 119.6(4)
C39 C40 C35 120.3(4)
C39 C40 H40 119.8
C35 C40 H40 119.8
F14 C45 C44 121.3(4)
F14 C45 C46 119.5(4)
C44 C45 C46 119.2(4)
F28 C76 C75 121.2(4)
F28 C76 C77 120.1(5)
C75 C76 C77 118.7(5)
C21 C20 C19 117.6(5)
C21 C20 C26 121.9(5)
C19 C20 C26 120.4(5)
F10 C56 C57 114.2(4)
F10 C56 C55 121.9(4)
C57 C56 C55 123.9(4)
F18 C64 C65 121.4(4)
F18 C64 C63 119.5(4)
C65 C64 C63 119.1(4)
C12 C13 C14 118.9(5)
C12 C13 H13 120.5
C14 C13 H13 120.5
C18 C19 C20 121.6(5)
C18 C19 H19 119.2
C20 C19 H19 119.2
C22 C23 C24 112.7(4)
C22 C23 C25 109.9(4)
C24 C23 C25 109.9(4)
C22 C23 H23 108.1
C24 C23 H23 108.1
C25 C23 H23 108.1
O2 C42 H42A 109.5
O2 C42 H42B 109.5
H42A C42 H42B 109.5
O2 C42 H42C 109.5
H42A C42 H42C 109.5
H42B C42 H42C 109.5
C29 C30 H30A 109.5
C29 C30 H30B 109.5
H30A C30 H30B 109.5
C29 C30 H30C 109.5
H30A C30 H30C 109.5
H30B C30 H30C 109.5
C1 C3 H3A 109.5
C1 C3 H3B 109.5
H3A C3 H3B 109.5
C1 C3 H3C 109.5
H3A C3 H3C 109.5
H3B C3 H3C 109.5
F6 C60 C59 114.9(4)
F6 C60 C55 120.2(4)
C59 C60 C55 124.9(4)
C60 C55 C56 113.1(4)
C60 C55 B2 119.7(4)
C56 C55 B2 126.5(4)
F23 C70 C71 120.7(5)
F23 C70 C69 120.4(5)
C71 C70 C69 118.9(5)
C23 C24 H24A 109.5
C23 C24 H24B 109.5
H24A C24 H24B 109.5
C23 C24 H24C 109.5
H24A C24 H24C 109.5
H24B C24 H24C 109.5
N3 B2 C49 114.2(4)
N3 B2 C43 104.1(3)
C49 B2 C43 113.5(4)
N3 B2 C55 109.1(4)
C49 B2 C55 103.0(3)
C43 B2 C55 113.1(4)
F4 C51 C52 119.9(4)
F4 C51 C50 120.3(4)
C52 C51 C50 119.7(4)
C5 C6 H6A 109.5
C5 C6 H6B 109.5
H6A C6 H6B 109.5
C5 C6 H6C 109.5
H6A C6 H6C 109.5
H6B C6 H6C 109.5
N2 B1 C73 103.6(4)
N2 B1 C61 110.6(3)
C73 B1 C61 116.2(4)
N2 B1 C67 110.4(3)
C73 B1 C67 113.0(3)
C61 B1 C67 103.2(4)
C5 C7 H7A 109.5
C5 C7 H7B 109.5
H7A C7 H7B 109.5
C5 C7 H7C 109.5
H7A C7 H7C 109.5
H7B C7 H7C 109.5
C5 C8 H8A 109.5
C5 C8 H8B 109.5
H8A C8 H8B 109.5
C5 C8 H8C 109.5
H8A C8 H8C 109.5
H8B C8 H8C 109.5
C1 C4 H4A 109.5
C1 C4 H4B 109.5
H4A C4 H4B 109.5
C1 C4 H4C 109.5
H4A C4 H4C 109.5
H4B C4 H4C 109.5
C6 C5 C7 107.9(4)
C6 C5 C8 109.6(4)
C7 C5 C8 108.3(4)
C6 C5 P1 115.6(3)
C7 C5 P1 106.0(3)
C8 C5 P1 109.3(3)
C29 C31 H31A 109.5
C29 C31 H31B 109.5
H31A C31 H31B 109.5
C29 C31 H31C 109.5
H31A C31 H31C 109.5
H31B C31 H31C 109.5
C36 C35 C40 118.7(4)
C36 C35 C34 119.9(4)
C40 C35 C34 121.3(4)
F29 C77 C78 121.4(4)
F29 C77 C76 119.3(5)
C78 C77 C76 119.3(5)
C20 C26 C27 111.3(5)
C20 C26 C28 112.0(5)
C27 C26 C28 110.0(5)
C20 C26 H26 107.8
C27 C26 H26 107.8
C28 C26 H26 107.8
C26 C27 H27A 109.5
C26 C27 H27B 109.5
H27A C27 H27B 109.5
C26 C27 H27C 109.5
H27A C27 H27C 109.5
H27B C27 H27C 109.5
C9 C10 H10A 109.5
C9 C10 H10B 109.5
H10A C10 H10B 109.5
C9 C10 H10C 109.5
H10A C10 H10C 109.5
H10B C10 H10C 109.5
C20 C21 C22 123.2(5)
C20 C21 H21 118.4
C22 C21 H21 118.4
C26 C28 H28A 109.5
C26 C28 H28B 109.5
H28A C28 H28B 109.5
C26 C28 H28C 109.5
H28A C28 H28C 109.5
H28B C28 H28C 109.5
N1 C9 C10 178.7(7)
C23 C25 H25A 109.5
C23 C25 H25B 109.5
H25A C25 H25B 109.5
C23 C25 H25C 109.5
H25A C25 H25C 109.5
H25B C25 H25C 109.5

loop_
_geom_bond_atom_site_label_1
_geom_bond_atom_site_label_2
_geom_bond_distance
Au1 N1 2.046(4)
Au1 P1 2.2435(13)
P1 C11 1.818(5)
P1 C1 1.881(6)
P1 C5 1.887(5)
F5 C50 1.349(5)
F1 C54 1.371(5)
F4 C51 1.350(5)
F20 C66 1.361(4)
F15 C44 1.352(5)
F30 C78 1.349(5)
F25 C68 1.348(5)
F16 C62 1.358(4)
F21 C72 1.350(5)
F6 C60 1.356(5)
F2 C53 1.353(5)
F10 C56 1.343(5)
F11 C48 1.349(5)
F19 C65 1.344(5)
F3 C52 1.339(5)
F22 C71 1.343(5)
F26 C74 1.360(5)
F13 C46 1.344(5)
F12 C47 1.344(5)
F24 C69 1.347(5)
F8 C58 1.334(4)
F9 C57 1.340(5)
F17 C63 1.345(4)
F14 C45 1.344(5)
F23 C70 1.343(5)
O1 C41 1.201(5)
F7 C59 1.340(5)
F27 C75 1.348(5)
F18 C64 1.342(5)
F29 C77 1.351(5)
F28 C76 1.345(5)
N3 C34 1.359(5)
N3 C33 1.366(5)
N3 B2 1.591(6)
O2 C41 1.342(6)
O2 C42 1.452(5)
N2 C34 1.343(6)
N2 C32 1.373(5)
N2 B1 1.603(6)
C78 C77 1.368(7)
C78 C73 1.405(6)
C1 C2 1.522(8)
C1 C4 1.529(7)
C1 C3 1.541(7)
C34 C35 1.489(6)
C46 C47 1.367(6)
C46 C45 1.382(7)
C39 C40 1.371(6)
C39 C38 1.390(6)
C39 H39 0.9500
C71 C72 1.373(6)
C71 C70 1.374(7)
C63 C64 1.373(6)
C63 C62 1.376(6)
C36 C37 1.384(6)
C36 C35 1.397(6)
C36 H36 0.9500
N1 C9 1.124(6)
C61 C62 1.387(6)
C61 C66 1.393(5)
C61 B1 1.649(7)
C49 C54 1.382(6)
C49 C50 1.389(6)
C49 B2 1.628(7)
C65 C64 1.367(6)
C65 C66 1.372(6)
C72 C67 1.406(6)
C50 C51 1.376(6)
C41 C38 1.495(6)
C47 C48 1.389(6)
C29 C30 1.515(7)
C29 C31 1.535(6)
C29 C18 1.535(6)
C29 H29 1.0000
C16 C15 1.396(6)
C16 C11 1.422(7)
C16 C17 1.521(7)
C73 C74 1.384(6)
C73 B1 1.645(7)
C48 C43 1.379(6)
C38 C37 1.380(6)
C15 C14 1.373(6)
C15 H15 0.9500
C58 C59 1.376(6)
C58 C57 1.384(6)
C59 C60 1.384(6)
C68 C69 1.380(6)
C68 C67 1.394(6)
C14 C13 1.396(7)
C14 H14 0.9500
C53 C54 1.374(6)
C53 C52 1.379(6)
C67 B1 1.659(7)
C32 C33 1.341(6)
C32 H32 0.9500
C22 C21 1.388(7)
C22 C17 1.399(7)
C22 C23 1.519(7)
C52 C51 1.372(6)
C43 C44 1.399(6)
C43 B2 1.649(7)
C33 H33 0.9500
C18 C19 1.395(7)
C18 C17 1.408(7)
C12 C13 1.382(6)
C12 C11 1.391(6)
C12 H12 0.9500
C37 H37 0.9500
C74 C75 1.373(6)
C57 C56 1.380(6)
C2 H2A 0.9800
C2 H2B 0.9800
C2 H2C 0.9800
C75 C76 1.374(7)
C44 C45 1.371(6)
C69 C70 1.380(7)
C40 C35 1.402(6)
C40 H40 0.9500
C76 C77 1.377(7)
C20 C21 1.384(8)
C20 C19 1.396(7)
C20 C26 1.505(8)
C56 C55 1.397(6)
C13 H13 0.9500
C19 H19 0.9500
C23 C24 1.527(7)
C23 C25 1.529(6)
C23 H23 1.0000
C42 H42A 0.9800
C42 H42B 0.9800
C42 H42C 0.9800
C30 H30A 0.9800
C30 H30B 0.9800
C30 H30C 0.9800
C3 H3A 0.9800
C3 H3B 0.9800
C3 H3C 0.9800
C60 C55 1.395(6)
C55 B2 1.663(6)
C24 H24A 0.9800
C24 H24B 0.9800
C24 H24C 0.9800
C6 C5 1.519(7)
C6 H6A 0.9800
C6 H6B 0.9800
C6 H6C 0.9800
C7 C5 1.530(7)
C7 H7A 0.9800
C7 H7B 0.9800
C7 H7C 0.9800
C8 C5 1.541(7)
C8 H8A 0.9800
C8 H8B 0.9800
C8 H8C 0.9800
C4 H4A 0.9800
C4 H4B 0.9800
C4 H4C 0.9800
C31 H31A 0.9800
C31 H31B 0.9800
C31 H31C 0.9800
C26 C27 1.533(8)
C26 C28 1.548(8)
C26 H26 1.0000
C27 H27A 0.9800
C27 H27B 0.9800
C27 H27C 0.9800
C10 C9 1.471(7)
C10 H10A 0.9800
C10 H10B 0.9800
C10 H10C 0.9800
C21 H21 0.9500
C28 H28A 0.9800
C28 H28B 0.9800
C28 H28C 0.9800
C25 H25A 0.9800
C25 H25B 0.9800
C25 H25C 0.9800
